data_7055998
loop_
_publ_author_name
'Beament, James'
'Mahon, Mary F.'
'Buchard, Antoine'
'Jones, Matthew D.'

_publ_section_title
;
 Salan group 13 complexes -- structural study and lactide polymerisation
;
_journal_issue 5
_journal_name_full 'New J. Chem.'
_journal_page_first 2198
_journal_paper_doi 10.1039/C6NJ03844A
_journal_volume 41
_journal_year 2017
_chemical_formula_sum 'C38 H58 I In N2 O2'
_chemical_formula_weight 816.58
_space_group_crystal_system monoclinic
_space_group_IT_number 14
_space_group_name_Hall '-P 2ybc'
_space_group_name_H-M_alt 'P 1 21/c 1'
_symmetry_space_group_name_Hall '-P 2ybc'
_symmetry_space_group_name_H-M 'P 1 21/c 1'
_atom_sites_solution_hydrogens geom
_audit_creation_method SHELXL-2014/7
_audit_update_record
;
2016-10-18 deposited with the CCDC.
2017-02-06 downloaded from the CCDC.
;
_cell_angle_alpha 90
_cell_angle_beta 92.9080(10)
_cell_angle_gamma 90
_cell_formula_units_Z 4
_cell_length_a 12.01000(10)
_cell_length_b 16.7440(2)
_cell_length_c 18.8821(2)
_cell_measurement_reflns_used 942
_cell_measurement_temperature 150(2)
_cell_measurement_theta_max 72.7200
_cell_measurement_theta_min 4.7120
_cell_volume 3792.21(7)
_computing_cell_refinement 'CrysAlisPro 1.171.38.43 (Rigaku OD, 2015)'
_computing_data_collection 'CrysAlisPro 1.171.38.43 (Rigaku OD, 2015)'
_computing_data_reduction 'CrysAlisPro 1.171.38.43 (Rigaku OD, 2015)'
_computing_molecular_graphics 'ORTEP3 for Windows - Farrugia, L. J. J. Appl. Crystallogr. 1997, 30, 565'
_computing_publication_material
;
 'WinGX publication routines, Farrugia, 
 L. J., J. Appl. Crystallogr., 1999, 32, 837-838
;
_computing_structure_refinement
;
 SHELXL-2014/8 (Sheldrick, 2014)
 Sheldrick GM (2008) Acta Crystallogr A64:112--122 and 
 C. B. H\"ubschle, G. M. Sheldrick and B. Dittrich
 ShelXle: a Qt graphical user interface for SHELXL
 J. Appl. Cryst., 44, (2011) 1281-1284.
;
_computing_structure_solution
; 
 SHELXT
 Sheldrick, G. M. (2008). Acta Cryst. A64, 112-122.
;
_diffrn_ambient_temperature 150(2)
_diffrn_measured_fraction_theta_full 1.000
_diffrn_measured_fraction_theta_max 1.000
_diffrn_measurement_device 'four-circle diffractometer'
_diffrn_measurement_device_type 'SuperNova, Dual, Cu at zero, EosS2'
_diffrn_measurement_method '\w scans'
_diffrn_radiation_type CuK\a
_diffrn_radiation_wavelength 1.54184
_diffrn_reflns_av_R_equivalents 0.0297
_diffrn_reflns_av_unetI/netI 0.0246
_diffrn_reflns_Laue_measured_fraction_full 1.000
_diffrn_reflns_Laue_measured_fraction_max 1.000
_diffrn_reflns_limit_h_max 14
_diffrn_reflns_limit_h_min -14
_diffrn_reflns_limit_k_max 20
_diffrn_reflns_limit_k_min -16
_diffrn_reflns_limit_l_max 21
_diffrn_reflns_limit_l_min -23
_diffrn_reflns_number 29570
_diffrn_reflns_point_group_measured_fraction_full 1.000
_diffrn_reflns_point_group_measured_fraction_max 1.000
_diffrn_reflns_theta_full 67.684
_diffrn_reflns_theta_max 70.076
_diffrn_reflns_theta_min 3.530
_exptl_absorpt_coefficient_mu 11.614
_exptl_absorpt_correction_T_max 1.00000
_exptl_absorpt_correction_T_min 0.78771
_exptl_absorpt_correction_type multi-scan
_exptl_absorpt_process_details
;
CrysAlisPro 1.171.38.41 (Rigaku Oxford Diffraction, 2015)
Empirical absorption correction using spherical harmonics,
 implemented in SCALE3 ABSPACK scaling algorithm.
;
_exptl_crystal_colour colourless
_exptl_crystal_density_diffrn 1.430
_exptl_crystal_description block
_exptl_crystal_F_000 1672
_exptl_crystal_size_max 0.050
_exptl_crystal_size_mid 0.050
_exptl_crystal_size_min 0.025
_refine_diff_density_max 1.319
_refine_diff_density_min -0.482
_refine_diff_density_rms 0.069
_refine_ls_extinction_method none
_refine_ls_goodness_of_fit_ref 1.018
_refine_ls_hydrogen_treatment constr
_refine_ls_matrix_type full
_refine_ls_number_parameters 409
_refine_ls_number_reflns 7205
_refine_ls_number_restraints 0
_refine_ls_restrained_S_all 1.018
_refine_ls_R_factor_all 0.0251
_refine_ls_R_factor_gt 0.0230
_refine_ls_shift/su_max 0.002
_refine_ls_shift/su_mean 0.000
_refine_ls_structure_factor_coef Fsqd
_refine_ls_weighting_details 'w=1/[\s^2^(Fo^2^)+(0.0351P)^2^+1.0616P] where P=(Fo^2^+2Fc^2^)/3'
_refine_ls_weighting_scheme calc
_refine_ls_wR_factor_gt 0.0574
_refine_ls_wR_factor_ref 0.0586
_reflns_Friedel_coverage 0.000
_reflns_number_gt 6713
_reflns_number_total 7205
_reflns_threshold_expression 'I > 2\s(I)'
_cod_data_source_file c6nj03844a2.cif
_cod_data_source_block In_1_I
_cod_depositor_comments 'Adding full bibliography for 7055992--7055999.cif.'
_cod_database_code 7055998
_shelx_shelxl_version_number 2014/7
_shelx_space_group_comment
;
The symmetry employed for this shelxl refinement is uniquely defined
by the following loop, which should always be used as a source of
symmetry information in preference to the above space-group names.
They are only intended as comments.
;

loop_
_space_group_symop_operation_xyz
'x, y, z'
'-x, y+1/2, -z+1/2'
'-x, -y, -z'
'x, -y-1/2, z-1/2'

loop_
_atom_site_label
_atom_site_type_symbol
_atom_site_fract_x
_atom_site_fract_y
_atom_site_fract_z
_atom_site_U_iso_or_equiv
_atom_site_adp_type
_atom_site_occupancy
_atom_site_site_symmetry_order
_atom_site_calc_flag
_atom_site_refinement_flags_posn
_atom_site_refinement_flags_adp
I1 I 0.40963(2) 0.29981(2) -0.23048(2) 0.03209(5) Uani 1 1 d . .
In1 In 0.47534(2) 0.41702(2) -0.13994(2) 0.01467(5) Uani 1 1 d . .
O1 O 0.64368(12) 0.43930(9) -0.13255(8) 0.0187(3) Uani 1 1 d . .
N1 N 0.45829(14) 0.53273(10) -0.21214(9) 0.0164(3) Uani 1 1 d . .
C1 C 0.69982(17) 0.46730(12) -0.18740(11) 0.0170(4) Uani 1 1 d . .
O2 O 0.50192(12) 0.36252(9) -0.04091(7) 0.0186(3) Uani 1 1 d . .
N2 N 0.32309(14) 0.47858(10) -0.09850(9) 0.0165(3) Uani 1 1 d . .
C2 C 0.79735(18) 0.42826(13) -0.20951(11) 0.0208(4) Uani 1 1 d . .
C3 C 0.84850(19) 0.46029(14) -0.26757(12) 0.0246(5) Uani 1 1 d . .
H3 H 0.9131 0.4342 -0.2832 0.029 Uiso 1 1 calc R U
C4 C 0.81119(19) 0.52836(14) -0.30452(12) 0.0241(5) Uani 1 1 d . .
C5 C 0.71799(18) 0.56638(13) -0.27983(11) 0.0214(4) Uani 1 1 d . .
H5 H 0.6906 0.6133 -0.3031 0.026 Uiso 1 1 calc R U
C6 C 0.66373(17) 0.53721(12) -0.22161(11) 0.0186(4) Uani 1 1 d . .
C7 C 0.84206(19) 0.35325(14) -0.17103(12) 0.0249(5) Uani 1 1 d . .
C8 C 0.7571(3) 0.28540(15) -0.17967(17) 0.0422(7) Uani 1 1 d . .
H8A H 0.6878 0.3010 -0.1581 0.063 Uiso 1 1 calc R U
H8B H 0.7872 0.2373 -0.1562 0.063 Uiso 1 1 calc R U
H8C H 0.7418 0.2745 -0.2302 0.063 Uiso 1 1 calc R U
C9 C 0.8641(2) 0.37052(17) -0.09225(13) 0.0370(6) Uani 1 1 d . .
H9A H 0.9182 0.4142 -0.0864 0.056 Uiso 1 1 calc R U
H9B H 0.8941 0.3225 -0.0685 0.056 Uiso 1 1 calc R U
H9C H 0.7943 0.3859 -0.0713 0.056 Uiso 1 1 calc R U
C10 C 0.9516(3) 0.32411(18) -0.20024(16) 0.0446(7) Uani 1 1 d . .
H10A H 0.9379 0.3060 -0.2493 0.067 Uiso 1 1 calc R U
H10B H 0.9812 0.2798 -0.1711 0.067 Uiso 1 1 calc R U
H10C H 1.0057 0.3680 -0.1990 0.067 Uiso 1 1 calc R U
C11 C 0.8710(2) 0.55700(17) -0.36996(13) 0.0320(5) Uani 1 1 d . .
C12 C 0.8547(3) 0.4949(2) -0.42901(15) 0.0545(9) Uani 1 1 d . .
H12A H 0.7751 0.4896 -0.4422 0.082 Uiso 1 1 calc R U
H12B H 0.8841 0.4433 -0.4122 0.082 Uiso 1 1 calc R U
H12C H 0.8945 0.5120 -0.4704 0.082 Uiso 1 1 calc R U
C13 C 0.8260(3) 0.6378(2) -0.39676(17) 0.0514(8) Uani 1 1 d . .
H13A H 0.8379 0.6781 -0.3595 0.077 Uiso 1 1 calc R U
H13B H 0.7460 0.6331 -0.4092 0.077 Uiso 1 1 calc R U
H13C H 0.8652 0.6539 -0.4387 0.077 Uiso 1 1 calc R U
C14 C 0.9959(2) 0.56684(19) -0.35149(16) 0.0424(7) Uani 1 1 d . .
H14A H 1.0332 0.5859 -0.3933 0.064 Uiso 1 1 calc R U
H14B H 1.0277 0.5153 -0.3365 0.064 Uiso 1 1 calc R U
H14C H 1.0069 0.6056 -0.3129 0.064 Uiso 1 1 calc R U
C15 C 0.56322(17) 0.57945(12) -0.19546(11) 0.0183(4) Uani 1 1 d . .
H15A H 0.5729 0.5873 -0.1435 0.022 Uiso 1 1 calc R U
H15B H 0.5566 0.6328 -0.2180 0.022 Uiso 1 1 calc R U
C16 C 0.4458(2) 0.51633(14) -0.28993(11) 0.0237(5) Uani 1 1 d . .
H16A H 0.4876 0.4677 -0.3023 0.028 Uiso 1 1 calc R U
H16B H 0.4731 0.5619 -0.3176 0.028 Uiso 1 1 calc R U
C17 C 0.3224(2) 0.50458(14) -0.30402(13) 0.0296(5) Uani 1 1 d . .
H17A H 0.2997 0.4498 -0.2912 0.036 Uiso 1 1 calc R U
H17B H 0.3006 0.5144 -0.3545 0.036 Uiso 1 1 calc R U
C18 C 0.2704(2) 0.56640(15) -0.25643(12) 0.0276(5) Uani 1 1 d . .
H18A H 0.1998 0.5461 -0.2385 0.033 Uiso 1 1 calc R U
H18B H 0.2550 0.6167 -0.2828 0.033 Uiso 1 1 calc R U
C19 C 0.35796(17) 0.58043(12) -0.19434(11) 0.0190(4) Uani 1 1 d . .
H19 H 0.3802 0.6379 -0.1968 0.023 Uiso 1 1 calc R U
C20 C 0.32491(17) 0.56539(12) -0.11806(11) 0.0176(4) Uani 1 1 d . .
H20 H 0.3788 0.5938 -0.0847 0.021 Uiso 1 1 calc R U
C21 C 0.20603(19) 0.59568(13) -0.10586(13) 0.0249(5) Uani 1 1 d . .
H21A H 0.1823 0.6356 -0.1423 0.030 Uiso 1 1 calc R U
H21B H 0.2025 0.6204 -0.0584 0.030 Uiso 1 1 calc R U
C22 C 0.13097(19) 0.51992(14) -0.11174(14) 0.0283(5) Uani 1 1 d . .
H22A H 0.0923 0.5113 -0.0673 0.034 Uiso 1 1 calc R U
H22B H 0.0744 0.5252 -0.1515 0.034 Uiso 1 1 calc R U
C23 C 0.21075(18) 0.45049(13) -0.12515(12) 0.0222(4) Uani 1 1 d . .
H23A H 0.1886 0.4021 -0.0992 0.027 Uiso 1 1 calc R U
H23B H 0.2107 0.4379 -0.1764 0.027 Uiso 1 1 calc R U
C24 C 0.33239(18) 0.47261(12) -0.01816(11) 0.0186(4) Uani 1 1 d . .
H24A H 0.4040 0.4964 -0.0005 0.022 Uiso 1 1 calc R U
H24B H 0.2713 0.5038 0.0018 0.022 Uiso 1 1 calc R U
C25 C 0.32646(18) 0.38775(12) 0.00742(11) 0.0180(4) Uani 1 1 d . .
C26 C 0.23542(17) 0.36228(13) 0.04353(11) 0.0198(4) Uani 1 1 d . .
H26 H 0.1761 0.3985 0.0505 0.024 Uiso 1 1 calc R U
C27 C 0.22864(18) 0.28489(13) 0.06984(11) 0.0194(4) Uani 1 1 d . .
C28 C 0.31968(18) 0.23519(13) 0.06013(11) 0.0196(4) Uani 1 1 d . .
H28 H 0.3175 0.1827 0.0790 0.024 Uiso 1 1 calc R U
C29 C 0.41400(17) 0.25755(12) 0.02441(11) 0.0186(4) Uani 1 1 d . .
C30 C 0.41583(17) 0.33549(12) -0.00472(10) 0.0169(4) Uani 1 1 d . .
C31 C 0.12391(18) 0.25807(13) 0.10668(11) 0.0210(4) Uani 1 1 d . .
C32 C 0.02086(19) 0.27026(15) 0.05618(13) 0.0296(5) Uani 1 1 d . .
H32A H 0.0126 0.3271 0.0449 0.044 Uiso 1 1 calc R U
H32B H -0.0457 0.2514 0.0790 0.044 Uiso 1 1 calc R U
H32C H 0.0300 0.2400 0.0124 0.044 Uiso 1 1 calc R U
C33 C 0.1106(2) 0.30934(15) 0.17360(12) 0.0294(5) Uani 1 1 d . .
H33A H 0.1106 0.3660 0.1607 0.044 Uiso 1 1 calc R U
H33B H 0.1726 0.2986 0.2080 0.044 Uiso 1 1 calc R U
H33C H 0.0400 0.2960 0.1947 0.044 Uiso 1 1 calc R U
C34 C 0.1287(2) 0.16985(14) 0.12810(13) 0.0277(5) Uani 1 1 d . .
H34A H 0.0589 0.1549 0.1494 0.041 Uiso 1 1 calc R U
H34B H 0.1913 0.1613 0.1626 0.041 Uiso 1 1 calc R U
H34C H 0.1389 0.1369 0.0860 0.041 Uiso 1 1 calc R U
C35 C 0.51172(18) 0.19869(12) 0.01742(12) 0.0208(4) Uani 1 1 d . .
C36 C 0.5282(2) 0.17938(15) -0.06071(12) 0.0283(5) Uani 1 1 d . .
H36A H 0.5435 0.2288 -0.0863 0.042 Uiso 1 1 calc R U
H36B H 0.4604 0.1544 -0.0817 0.042 Uiso 1 1 calc R U
H36C H 0.5912 0.1426 -0.0641 0.042 Uiso 1 1 calc R U
C37 C 0.6198(2) 0.23537(15) 0.04983(14) 0.0323(5) Uani 1 1 d . .
H37A H 0.6813 0.1975 0.0455 0.048 Uiso 1 1 calc R U
H37B H 0.6107 0.2473 0.1000 0.048 Uiso 1 1 calc R U
H37C H 0.6365 0.2848 0.0246 0.048 Uiso 1 1 calc R U
C38 C 0.4925(2) 0.11946(14) 0.05560(15) 0.0354(6) Uani 1 1 d . .
H38A H 0.5580 0.0851 0.0519 0.053 Uiso 1 1 calc R U
H38B H 0.4269 0.0927 0.0336 0.053 Uiso 1 1 calc R U
H38C H 0.4802 0.1299 0.1057 0.053 Uiso 1 1 calc R U

loop_
_atom_site_aniso_label
_atom_site_aniso_U_11
_atom_site_aniso_U_22
_atom_site_aniso_U_33
_atom_site_aniso_U_23
_atom_site_aniso_U_13
_atom_site_aniso_U_12
I1 0.04859(11) 0.01696(8) 0.02940(9) -0.00604(5) -0.01088(7) -0.00042(6)
In1 0.01640(7) 0.01237(7) 0.01537(7) 0.00002(5) 0.00215(5) 0.00025(5)
O1 0.0151(7) 0.0215(7) 0.0197(7) 0.0038(6) 0.0032(6) -0.0003(6)
N1 0.0169(8) 0.0147(8) 0.0177(8) 0.0016(6) 0.0015(7) 0.0012(6)
C1 0.0166(10) 0.0184(10) 0.0162(9) -0.0005(8) 0.0030(8) -0.0033(8)
O2 0.0169(7) 0.0208(7) 0.0184(7) 0.0049(6) 0.0030(6) 0.0001(6)
N2 0.0160(8) 0.0151(8) 0.0183(8) 0.0011(6) 0.0013(6) 0.0009(6)
C2 0.0209(11) 0.0205(10) 0.0210(10) -0.0006(8) 0.0029(8) 0.0000(8)
C3 0.0205(11) 0.0295(12) 0.0242(11) -0.0010(9) 0.0069(9) 0.0029(9)
C4 0.0220(11) 0.0296(12) 0.0211(11) 0.0034(9) 0.0055(9) -0.0019(9)
C5 0.0220(11) 0.0204(10) 0.0218(11) 0.0045(8) 0.0009(8) -0.0022(8)
C6 0.0179(10) 0.0180(10) 0.0200(10) -0.0009(8) 0.0021(8) -0.0015(8)
C7 0.0225(11) 0.0246(11) 0.0279(12) 0.0024(9) 0.0054(9) 0.0069(9)
C8 0.0457(17) 0.0205(12) 0.0603(19) 0.0035(12) 0.0005(14) 0.0024(11)
C9 0.0382(14) 0.0429(15) 0.0294(13) 0.0063(11) -0.0039(11) 0.0132(12)
C10 0.0416(16) 0.0431(15) 0.0509(17) 0.0132(13) 0.0189(13) 0.0239(13)
C11 0.0243(12) 0.0455(15) 0.0266(12) 0.0105(11) 0.0072(10) -0.0002(10)
C12 0.0543(19) 0.084(2) 0.0258(14) -0.0034(15) 0.0137(13) -0.0150(17)
C13 0.0384(16) 0.070(2) 0.0473(17) 0.0374(16) 0.0172(13) 0.0076(15)
C14 0.0259(13) 0.0572(18) 0.0452(16) 0.0178(14) 0.0127(12) -0.0034(12)
C15 0.0194(10) 0.0137(9) 0.0222(10) 0.0007(8) 0.0038(8) -0.0015(8)
C16 0.0316(12) 0.0232(11) 0.0164(10) 0.0015(8) 0.0014(9) 0.0015(9)
C17 0.0330(13) 0.0279(12) 0.0270(12) 0.0015(10) -0.0085(10) -0.0015(10)
C18 0.0249(12) 0.0312(12) 0.0260(12) 0.0085(10) -0.0058(9) 0.0028(9)
C19 0.0179(10) 0.0148(9) 0.0242(11) 0.0040(8) -0.0002(8) 0.0029(7)
C20 0.0179(10) 0.0139(9) 0.0210(10) 0.0012(8) 0.0022(8) 0.0031(7)
C21 0.0200(11) 0.0226(11) 0.0328(12) 0.0047(9) 0.0064(9) 0.0058(9)
C22 0.0162(10) 0.0293(12) 0.0396(13) 0.0032(10) 0.0030(9) 0.0015(9)
C23 0.0175(10) 0.0233(11) 0.0257(11) 0.0015(9) -0.0008(8) -0.0030(8)
C24 0.0208(10) 0.0176(10) 0.0178(10) -0.0003(8) 0.0038(8) 0.0023(8)
C25 0.0201(10) 0.0176(10) 0.0162(9) 0.0004(8) 0.0004(8) 0.0001(8)
C26 0.0180(10) 0.0225(10) 0.0193(10) 0.0011(8) 0.0042(8) 0.0045(8)
C27 0.0187(10) 0.0223(10) 0.0174(10) 0.0019(8) 0.0027(8) -0.0005(8)
C28 0.0221(11) 0.0185(10) 0.0185(10) 0.0028(8) 0.0019(8) -0.0012(8)
C29 0.0187(10) 0.0196(10) 0.0176(10) 0.0000(8) 0.0014(8) 0.0027(8)
C30 0.0154(9) 0.0212(10) 0.0141(9) 0.0004(8) 0.0011(7) -0.0016(8)
C31 0.0179(10) 0.0237(11) 0.0218(10) 0.0025(8) 0.0059(8) 0.0004(8)
C32 0.0202(11) 0.0362(13) 0.0328(13) 0.0015(10) 0.0040(9) 0.0020(9)
C33 0.0328(13) 0.0321(12) 0.0244(12) -0.0006(10) 0.0109(10) -0.0050(10)
C34 0.0252(11) 0.0259(12) 0.0329(12) 0.0055(10) 0.0108(10) -0.0024(9)
C35 0.0192(10) 0.0195(10) 0.0240(11) 0.0025(8) 0.0044(8) 0.0026(8)
C36 0.0309(12) 0.0285(12) 0.0259(12) -0.0025(9) 0.0066(9) 0.0101(10)
C37 0.0241(12) 0.0307(12) 0.0411(14) -0.0022(11) -0.0076(10) 0.0074(10)
C38 0.0360(14) 0.0237(12) 0.0478(15) 0.0148(11) 0.0166(12) 0.0118(10)

loop_
_atom_type_symbol
_atom_type_description
_atom_type_scat_dispersion_real
_atom_type_scat_dispersion_imag
_atom_type_scat_source
C C 0.0181 0.0091 'International Tables Vol C Tables 4.2.6.8 and 6.1.1.4'
H H 0.0000 0.0000 'International Tables Vol C Tables 4.2.6.8 and 6.1.1.4'
N N 0.0311 0.0180 'International Tables Vol C Tables 4.2.6.8 and 6.1.1.4'
O O 0.0492 0.0322 'International Tables Vol C Tables 4.2.6.8 and 6.1.1.4'
In In 0.0822 5.0449 'International Tables Vol C Tables 4.2.6.8 and 6.1.1.4'
I I -0.3257 6.8362 'International Tables Vol C Tables 4.2.6.8 and 6.1.1.4'

loop_
_geom_angle_atom_site_label_1
_geom_angle_atom_site_label_2
_geom_angle_atom_site_label_3
_geom_angle
O1 In1 O2 85.03(6)
O1 In1 N2 134.49(6)
O2 In1 N2 88.80(6)
O1 In1 N1 86.94(6)
O2 In1 N1 151.10(6)
N2 In1 N1 77.29(6)
O1 In1 I1 115.53(4)
O2 In1 I1 106.03(4)
N2 In1 I1 109.52(4)
N1 In1 I1 102.49(4)
C1 O1 In1 122.68(13)
C16 N1 C19 106.08(16)
C16 N1 C15 110.05(16)
C19 N1 C15 110.54(15)
C16 N1 In1 114.60(12)
C19 N1 In1 110.70(12)
C15 N1 In1 104.93(12)
O1 C1 C6 119.45(18)
O1 C1 C2 121.13(19)
C6 C1 C2 119.39(19)
C30 O2 In1 120.95(12)
C23 N2 C20 104.28(16)
C23 N2 C24 109.60(16)
C20 N2 C24 107.97(15)
C23 N2 In1 118.07(13)
C20 N2 In1 109.43(12)
C24 N2 In1 107.13(12)
C3 C2 C1 117.2(2)
C3 C2 C7 122.06(19)
C1 C2 C7 120.72(19)
C2 C3 C4 124.4(2)
C5 C4 C3 116.7(2)
C5 C4 C11 123.0(2)
C3 C4 C11 120.3(2)
C4 C5 C6 121.4(2)
C5 C6 C1 120.81(19)
C5 C6 C15 120.60(19)
C1 C6 C15 118.57(18)
C9 C7 C8 109.1(2)
C9 C7 C10 107.6(2)
C8 C7 C10 107.8(2)
C9 C7 C2 110.24(19)
C8 C7 C2 110.0(2)
C10 C7 C2 112.12(19)
C12 C11 C14 109.1(2)
C12 C11 C13 109.2(3)
C14 C11 C13 107.8(2)
C12 C11 C4 109.0(2)
C14 C11 C4 110.0(2)
C13 C11 C4 111.7(2)
N1 C15 C6 111.40(16)
N1 C16 C17 104.27(18)
C16 C17 C18 103.64(19)
C17 C18 C19 105.43(18)
N1 C19 C20 111.88(16)
N1 C19 C18 105.74(17)
C20 C19 C18 119.13(18)
N2 C20 C19 113.45(16)
N2 C20 C21 104.86(16)
C19 C20 C21 111.81(17)
C20 C21 C22 104.97(17)
C23 C22 C21 105.35(17)
N2 C23 C22 105.48(17)
C25 C24 N2 112.39(16)
C26 C25 C30 120.97(19)
C26 C25 C24 120.04(19)
C30 C25 C24 118.98(18)
C25 C26 C27 121.63(19)
C26 C27 C28 116.66(19)
C26 C27 C31 119.88(19)
C28 C27 C31 123.46(19)
C27 C28 C29 124.30(19)
C28 C29 C30 117.56(19)
C28 C29 C35 120.55(18)
C30 C29 C35 121.89(18)
O2 C30 C25 118.92(18)
O2 C30 C29 122.28(18)
C25 C30 C29 118.74(18)
C34 C31 C27 112.41(18)
C34 C31 C32 108.05(19)
C27 C31 C32 109.42(18)
C34 C31 C33 108.92(18)
C27 C31 C33 109.26(18)
C32 C31 C33 108.70(19)
C36 C35 C38 107.45(19)
C36 C35 C37 108.67(19)
C38 C35 C37 107.7(2)
C36 C35 C29 110.66(18)
C38 C35 C29 112.27(18)
C37 C35 C29 109.99(18)

loop_
_geom_bond_atom_site_label_1
_geom_bond_atom_site_label_2
_geom_bond_distance
I1 In1 2.69445(19)
In1 O1 2.0536(14)
In1 O2 2.0907(14)
In1 N2 2.2723(17)
In1 N1 2.3719(16)
O1 C1 1.348(2)
N1 C16 1.494(3)
N1 C19 1.498(3)
N1 C15 1.503(3)
C1 C6 1.395(3)
C1 C2 1.422(3)
O2 C30 1.346(2)
N2 C23 1.492(3)
N2 C20 1.500(2)
N2 C24 1.519(3)
C2 C3 1.391(3)
C2 C7 1.534(3)
C3 C4 1.398(3)
C4 C5 1.389(3)
C4 C11 1.537(3)
C5 C6 1.394(3)
C6 C15 1.504(3)
C7 C9 1.525(3)
C7 C8 1.530(4)
C7 C10 1.532(3)
C11 C12 1.530(4)
C11 C14 1.532(4)
C11 C13 1.534(4)
C16 C17 1.505(3)
C17 C18 1.525(3)
C18 C19 1.552(3)
C19 C20 1.534(3)
C20 C21 1.543(3)
C21 C22 1.557(3)
C22 C23 1.536(3)
C24 C25 1.504(3)
C25 C26 1.385(3)
C25 C30 1.413(3)
C26 C27 1.392(3)
C27 C28 1.394(3)
C27 C31 1.535(3)
C28 C29 1.399(3)
C29 C30 1.417(3)
C29 C35 1.543(3)
C31 C34 1.532(3)
C31 C32 1.537(3)
C31 C33 1.543(3)
C35 C36 1.533(3)
C35 C38 1.533(3)
C35 C37 1.535(3)
